data_1538309
loop_
_publ_author_name
'Lundgren, G.'

_publ_section_title
;
 On the crystal structure of Ti O S O4 H2 O
;
_journal_name_full 'Arkiv foer Kemi'
_journal_page_first 397
_journal_page_last 413
_journal_volume 10
_journal_year 1956
_chemical_formula_sum 'H2 O6 S Ti'
_chemical_name_systematic '(Ti O) (S O4) (H2 O)'
_space_group_IT_number 62
_symmetry_space_group_name_Hall '-P 2ac 2n'
_symmetry_space_group_name_H-M 'P n m a'
_cell_angle_alpha 90
_cell_angle_beta 90
_cell_angle_gamma 90
_cell_formula_units_Z 4
_cell_length_a 9.788
_cell_length_b 5.12
_cell_length_c 8.598
_cell_volume 430.885
_citation_journal_id_ASTM ARKEAD
_cod_data_source_file Lundgren_ARKEAD_1956_254.cif
_cod_data_source_block H2O6S1Ti1
_cod_original_cell_volume 430.8849
_cod_original_formula_sum 'H2 O6 S1 Ti1'
_cod_database_code 1538309

loop_
_symmetry_equiv_pos_as_xyz
x,y,z
-x+1/2,-y,z+1/2
x+1/2,-y+1/2,-z+1/2
-x,y+1/2,-z
-x,-y,-z
x-1/2,y,-z-1/2
-x-1/2,y-1/2,z-1/2
x,-y-1/2,z

loop_
_atom_site_label
_atom_site_type_symbol
_atom_site_fract_x
_atom_site_fract_y
_atom_site_fract_z
_atom_site_occupancy
_atom_site_U_iso_or_equiv
O5 O-2 0.428 0.75 0.737 1 0.0
O2 O-2 0.447 0.75 0.349 1 0.0
O4 O-2 0.26 0.51 0.41 1 0.0
O1 O-2 0 0 0.5 1 0.0
Ti1 Ti+4 0.125 0.25 0.463 1 0.0
S1 S+6 0.321 0.75 0.345 1 0.0
O3 O-2 0.221 0.25 0.668 1 0.0
